data_7052663
loop_
_publ_author_name
'Mart\'i-Rujas, Javier'
'Kariuki, Benson M.'
'Hughes, Colan E.'
'Morte-R\'odenas, Anabel'
'Guo, Fang'
'Glavcheva-Laleva, Zornitza'
'Ta\,stem\"ur, Kemal'
'Ooi, Li-ling'
'Yeo, Lily'
'Harris, Kenneth D. M.'

_publ_section_title
;
 Structural diversity, but no polymorphism, in a homologous family of
 co-crystals of urea and \a,\w-dihydroxyalkanes
;
_journal_issue 7
_journal_name_full 'New Journal of Chemistry'
_journal_page_first 1515
_journal_paper_doi 10.1039/c1nj20040b
_journal_volume 35
_journal_year 2011
_chemical_formula_moiety 'C8 H18 O2, 2(C H4 N2 O)'
_chemical_formula_sum 'C10 H26 N4 O4'
_chemical_formula_weight 266.35
_chemical_name_systematic
;
?
;
_space_group_IT_number 14
_symmetry_cell_setting monoclinic
_symmetry_space_group_name_Hall '-P 2ybc'
_symmetry_space_group_name_H-M 'P 1 21/c 1'
_atom_sites_solution_hydrogens geom
_atom_sites_solution_primary direct
_atom_sites_solution_secondary difmap
_audit_creation_method SHELXL-97
_cell_angle_alpha 90.00
_cell_angle_beta 112.627(4)
_cell_angle_gamma 90.00
_cell_formula_units_Z 2
_cell_length_a 10.6090(5)
_cell_length_b 5.2000(3)
_cell_length_c 14.3020(7)
_cell_measurement_reflns_used 1080
_cell_measurement_temperature 298(2)
_cell_measurement_theta_max 27.35
_cell_measurement_theta_min 4.12
_cell_volume 728.27(7)
_computing_cell_refinement 'HKL Scalepack (Otwinowski & Minor 1997)'
_computing_data_collection 'Collect (Nonius BV, 1997-2000)'
_computing_data_reduction 'HKL Denzo and Scalepack (Otwinowski & Minor 1997'
_computing_molecular_graphics 'Ortep-99 for Windows (Farrugia, 1995)'
_computing_publication_material 'WinGX publication routines (Farrugia, 1995)'
_computing_structure_refinement 'SHELXL-97 (Sheldrick, 1997)'
_computing_structure_solution 'Sir-92 (A. Altomare et al., 1992)'
_diffrn_ambient_temperature 298(2)
_diffrn_measured_fraction_theta_full 0.988
_diffrn_measured_fraction_theta_max 0.988
_diffrn_measurement_device_type KappaCCD
_diffrn_measurement_method CCD
_diffrn_radiation_monochromator graphite
_diffrn_radiation_source 'fine-focus sealed tube'
_diffrn_radiation_type MoK\a
_diffrn_radiation_wavelength 0.71073
_diffrn_reflns_av_R_equivalents 0.0881
_diffrn_reflns_av_sigmaI/netI 0.0646
_diffrn_reflns_limit_h_max 13
_diffrn_reflns_limit_h_min -13
_diffrn_reflns_limit_k_max 6
_diffrn_reflns_limit_k_min -6
_diffrn_reflns_limit_l_max 14
_diffrn_reflns_limit_l_min -18
_diffrn_reflns_number 6704
_diffrn_reflns_theta_full 27.35
_diffrn_reflns_theta_max 27.35
_diffrn_reflns_theta_min 4.12
_exptl_absorpt_coefficient_mu 0.093
_exptl_absorpt_correction_T_max 0.9907
_exptl_absorpt_correction_T_min 0.9771
_exptl_absorpt_correction_type empirical
_exptl_absorpt_process_details Denzo/Scalepack
_exptl_crystal_colour colourless
_exptl_crystal_density_diffrn 1.215
_exptl_crystal_density_method 'not measured'
_exptl_crystal_description block
_exptl_crystal_F_000 292
_exptl_crystal_size_max 0.25
_exptl_crystal_size_mid 0.25
_exptl_crystal_size_min 0.10
_refine_diff_density_max 0.191
_refine_diff_density_min -0.214
_refine_diff_density_rms 0.050
_refine_ls_extinction_method none
_refine_ls_goodness_of_fit_ref 1.055
_refine_ls_hydrogen_treatment constr
_refine_ls_matrix_type full
_refine_ls_number_parameters 83
_refine_ls_number_reflns 1641
_refine_ls_number_restraints 0
_refine_ls_restrained_S_all 1.055
_refine_ls_R_factor_all 0.0985
_refine_ls_R_factor_gt 0.0612
_refine_ls_shift/su_max 0.000
_refine_ls_shift/su_mean 0.000
_refine_ls_structure_factor_coef Fsqd
_refine_ls_weighting_details 'calc w=1/[\s^2^(Fo^2^)+(0.0732P)^2^+0.1058P] where P=(Fo^2^+2Fc^2^)/3'
_refine_ls_weighting_scheme calc
_refine_ls_wR_factor_gt 0.1428
_refine_ls_wR_factor_ref 0.1620
_reflns_number_gt 1080
_reflns_number_total 1641
_reflns_threshold_expression >2sigma(I)
_cod_data_source_file c1nj20040b.txt
_cod_data_source_block kdm0703
_cod_depositor_comments
;
The following automatic conversions were performed:

'_symmetry_cell_setting' value 'Monoclinic' changed to 'monoclinic'
according to /home/saulius/struct/CIF-dictionaries/cif_core.dic
dictionary named 'cif_core.dic' version 2.4.1 from 2010-06-29.

Automatic conversion script
Id: cif_fix_values 1715 2011-07-08 13:25:40Z adriana 
;
_cod_original_cell_volume 728.27(6)
_cod_original_sg_symbol_H-M P21/c
_cod_database_code 7052663

loop_
_symmetry_equiv_pos_as_xyz
'x, y, z'
'-x, y+1/2, -z+1/2'
'-x, -y, -z'
'x, -y-1/2, z-1/2'

loop_
_atom_site_label
_atom_site_type_symbol
_atom_site_fract_x
_atom_site_fract_y
_atom_site_fract_z
_atom_site_U_iso_or_equiv
_atom_site_adp_type
_atom_site_occupancy
_atom_site_symmetry_multiplicity
_atom_site_calc_flag
_atom_site_refinement_flags
_atom_site_disorder_assembly
_atom_site_disorder_group
O1 O 0.94558(14) 0.2108(2) 0.63648(8) 0.0440(4) Uani 1 1 d . . .
N2 N 0.82916(18) 0.4218(3) 0.49136(11) 0.0451(5) Uani 1 1 d . . .
H2C H 0.8085 0.2800 0.4580 0.054 Uiso 1 1 calc R . .
H2D H 0.8014 0.5658 0.4608 0.054 Uiso 1 1 calc R . .
C1 C 0.90433(18) 0.4184(3) 0.59076(12) 0.0316(4) Uani 1 1 d . . .
N1 N 0.93344(17) 0.6425(3) 0.63928(11) 0.0439(5) Uani 1 1 d . . .
H1B H 0.9815 0.6465 0.7033 0.053 Uiso 1 1 calc R . .
H1A H 0.9042 0.7834 0.6066 0.053 Uiso 1 1 calc R . .
O2 O 0.80991(14) 0.5747(3) 0.88220(9) 0.0456(4) Uani 1 1 d . . .
H2 H 0.8845 0.6131 0.8816 0.068 Uiso 1 1 calc R . .
C2 C 0.7127(2) 0.5469(4) 0.78027(14) 0.0427(5) Uani 1 1 d . . .
H2A H 0.6317 0.4625 0.7813 0.051 Uiso 1 1 calc R . .
H2B H 0.7513 0.4373 0.7432 0.051 Uiso 1 1 calc R . .
C3 C 0.67210(19) 0.8000(4) 0.72551(13) 0.0400(5) Uani 1 1 d . . .
H3A H 0.7537 0.8907 0.7290 0.048 Uiso 1 1 calc R . .
H3B H 0.6268 0.9045 0.7594 0.048 Uiso 1 1 calc R . .
C4 C 0.5775(2) 0.7671(4) 0.61497(12) 0.0423(5) Uani 1 1 d . . .
H4A H 0.6199 0.6507 0.5828 0.051 Uiso 1 1 calc R . .
H4B H 0.4931 0.6883 0.6119 0.051 Uiso 1 1 calc R . .
C5 C 0.5439(2) 1.0178(4) 0.55570(14) 0.0454(5) Uani 1 1 d . . .
H5A H 0.4966 1.1305 0.5855 0.055 Uiso 1 1 calc R . .
H5B H 0.6284 1.1015 0.5619 0.055 Uiso 1 1 calc R . .

loop_
_atom_site_aniso_label
_atom_site_aniso_U_11
_atom_site_aniso_U_22
_atom_site_aniso_U_33
_atom_site_aniso_U_23
_atom_site_aniso_U_13
_atom_site_aniso_U_12
O1 0.0589(9) 0.0296(8) 0.0377(7) 0.0042(5) 0.0120(6) 0.0024(6)
N2 0.0600(11) 0.0361(10) 0.0325(8) 0.0007(6) 0.0103(7) 0.0004(7)
C1 0.0344(9) 0.0299(10) 0.0326(9) 0.0009(7) 0.0152(7) -0.0008(7)
N1 0.0606(11) 0.0297(9) 0.0381(8) -0.0004(6) 0.0153(8) 0.0006(7)
O2 0.0508(8) 0.0445(9) 0.0352(7) 0.0053(5) 0.0095(6) 0.0002(7)
C2 0.0471(11) 0.0405(12) 0.0371(9) 0.0010(8) 0.0125(9) -0.0048(9)
C3 0.0419(11) 0.0390(11) 0.0371(9) 0.0024(8) 0.0130(8) 0.0037(8)
C4 0.0450(11) 0.0389(11) 0.0382(10) 0.0027(8) 0.0106(9) 0.0005(8)
C5 0.0506(12) 0.0406(11) 0.0387(10) 0.0044(8) 0.0101(9) -0.0007(9)

loop_
_atom_type_symbol
_atom_type_description
_atom_type_scat_dispersion_real
_atom_type_scat_dispersion_imag
_atom_type_scat_source
C C 0.0033 0.0016 'International Tables Vol C Tables 4.2.6.8 and 6.1.1.4'
H H 0.0000 0.0000 'International Tables Vol C Tables 4.2.6.8 and 6.1.1.4'
N N 0.0061 0.0033 'International Tables Vol C Tables 4.2.6.8 and 6.1.1.4'
O O 0.0106 0.0060 'International Tables Vol C Tables 4.2.6.8 and 6.1.1.4'

loop_
_geom_angle_atom_site_label_1
_geom_angle_atom_site_label_2
_geom_angle_atom_site_label_3
_geom_angle
_geom_angle_site_symmetry_1
_geom_angle_site_symmetry_3
_geom_angle_publ_flag
C1 N2 H2C 120.0 . . ?
C1 N2 H2D 120.0 . . ?
H2C N2 H2D 120.0 . . ?
O1 C1 N1 121.26(15) . . ?
O1 C1 N2 120.89(16) . . ?
N1 C1 N2 117.85(16) . . ?
C1 N1 H1B 120.0 . . ?
C1 N1 H1A 120.0 . . ?
H1B N1 H1A 120.0 . . ?
C2 O2 H2 109.5 . . ?
O2 C2 C3 112.99(16) . . ?
O2 C2 H2A 109.0 . . ?
C3 C2 H2A 109.0 . . ?
O2 C2 H2B 109.0 . . ?
C3 C2 H2B 109.0 . . ?
H2A C2 H2B 107.8 . . ?
C2 C3 C4 112.59(16) . . ?
C2 C3 H3A 109.1 . . ?
C4 C3 H3A 109.1 . . ?
C2 C3 H3B 109.1 . . ?
C4 C3 H3B 109.1 . . ?
H3A C3 H3B 107.8 . . ?
C5 C4 C3 113.74(17) . . ?
C5 C4 H4A 108.8 . . ?
C3 C4 H4A 108.8 . . ?
C5 C4 H4B 108.8 . . ?
C3 C4 H4B 108.8 . . ?
H4A C4 H4B 107.7 . . ?
C5 C5 C4 113.5(2) 3_676 . ?
C5 C5 H5A 108.9 3_676 . ?
C4 C5 H5A 108.9 . . ?
C5 C5 H5B 108.9 3_676 . ?
C4 C5 H5B 108.9 . . ?
H5A C5 H5B 107.7 . . ?

loop_
_geom_bond_atom_site_label_1
_geom_bond_atom_site_label_2
_geom_bond_distance
_geom_bond_site_symmetry_2
_geom_bond_publ_flag
O1 C1 1.251(2) . ?
N2 C1 1.336(2) . ?
N2 H2C 0.8600 . ?
N2 H2D 0.8600 . ?
C1 N1 1.330(2) . ?
N1 H1B 0.8600 . ?
N1 H1A 0.8600 . ?
O2 C2 1.433(2) . ?
O2 H2 0.8200 . ?
C2 C3 1.507(3) . ?
C2 H2A 0.9700 . ?
C2 H2B 0.9700 . ?
C3 C4 1.521(2) . ?
C3 H3A 0.9700 . ?
C3 H3B 0.9700 . ?
C4 C5 1.520(3) . ?
C4 H4A 0.9700 . ?
C4 H4B 0.9700 . ?
C5 C5 1.516(4) 3_676 ?
C5 H5A 0.9700 . ?
C5 H5B 0.9700 . ?

loop_
_geom_hbond_atom_site_label_D
_geom_hbond_atom_site_label_H
_geom_hbond_atom_site_label_A
_geom_hbond_distance_DH
_geom_hbond_distance_HA
_geom_hbond_distance_DA
_geom_hbond_angle_DHA
_geom_hbond_site_symmetry_A
N2 H2C O2 0.86 2.14 2.983(2) 165.8 4_565
N2 H2D O2 0.86 2.20 3.015(2) 157.8 4_575
N1 H1B O1 0.86 2.14 2.9818(19) 164.6 2_756
O2 H2 O1 0.82 1.98 2.799(2) 173.6 2_756

loop_
_geom_torsion_atom_site_label_1
_geom_torsion_atom_site_label_2
_geom_torsion_atom_site_label_3
_geom_torsion_atom_site_label_4
_geom_torsion
_geom_torsion_site_symmetry_1
_geom_torsion_site_symmetry_2
_geom_torsion_site_symmetry_3
_geom_torsion_site_symmetry_4
_geom_torsion_publ_flag
O2 C2 C3 C4 175.53(16) . . . . ?
C2 C3 C4 C5 -175.42(17) . . . . ?
C3 C4 C5 C5 176.7(2) . . . 3_676 ?
